data_7113793
loop_
_publ_author_name
'Cui, Yong'
'Ngo, Helen L.'
'White, Peter S.'
'Lin, Wenbin'

_publ_section_title
;
 Homochiral 3D open frameworks assembled from 1- and 2-D coordination
 polymers
;
_journal_coden_ASTM CHCOFS
_journal_issue 8
_journal_name_full
;
 Chemical Communications (Cambridge, United Kingdom)
;
_journal_page_first 994
_journal_page_last 995
_journal_paper_doi 10.1039/b211916a
_journal_year 2003
_chemical_formula_sum 'C46 H44 Cu2 O20'
_chemical_formula_weight 1043.89
_space_group_IT_number 23
_symmetry_space_group_name_Hall 'I 2 2'
_symmetry_space_group_name_H-M 'I 2 2 2'
_atom_sites_solution_hydrogens geom
_atom_sites_solution_primary direct
_atom_sites_solution_secondary difmap
_audit_creation_method SHELXL-97
_cell_angle_alpha 90.00
_cell_angle_beta 90.00
_cell_angle_gamma 90.00
_cell_formula_units_Z 2
_cell_length_a 10.92(3)
_cell_length_b 14.03(4)
_cell_length_c 19.96(6)
_cell_measurement_temperature 293(2)
_cell_volume 3058(15)
_computing_structure_refinement 'SHELXL-97 (Sheldrick, 1997)'
_computing_structure_solution 'SHELXS-97 (Sheldrick, 1990)'
_diffrn_ambient_temperature 293(2)
_diffrn_measured_fraction_theta_full 0.923
_diffrn_measured_fraction_theta_max 0.923
_diffrn_radiation_monochromator graphite
_diffrn_radiation_source 'fine-focus sealed tube'
_diffrn_radiation_type MoK\a
_diffrn_radiation_wavelength 0.71073
_diffrn_reflns_av_R_equivalents 0.0646
_diffrn_reflns_av_sigmaI/netI 0.0910
_diffrn_reflns_limit_h_max 11
_diffrn_reflns_limit_h_min -11
_diffrn_reflns_limit_k_max 15
_diffrn_reflns_limit_k_min -14
_diffrn_reflns_limit_l_max 21
_diffrn_reflns_limit_l_min -9
_diffrn_reflns_number 4350
_diffrn_reflns_theta_full 22.46
_diffrn_reflns_theta_max 22.46
_diffrn_reflns_theta_min 2.36
_exptl_absorpt_coefficient_mu 0.756
_exptl_crystal_density_diffrn 1.133
_exptl_crystal_density_method 'not measured'
_exptl_crystal_F_000 1076
_refine_diff_density_max 1.281
_refine_diff_density_min -0.610
_refine_diff_density_rms 0.115
_refine_ls_abs_structure_details 'Flack H D (1983), Acta Cryst. A39, 876-881'
_refine_ls_abs_structure_Flack 0.15(10)
_refine_ls_extinction_method none
_refine_ls_goodness_of_fit_ref 1.358
_refine_ls_hydrogen_treatment mixed
_refine_ls_matrix_type full
_refine_ls_number_parameters 151
_refine_ls_number_reflns 1748
_refine_ls_number_restraints 1
_refine_ls_restrained_S_all 1.357
_refine_ls_R_factor_all 0.1760
_refine_ls_R_factor_gt 0.1194
_refine_ls_shift/su_max 0.004
_refine_ls_shift/su_mean 0.001
_refine_ls_structure_factor_coef Fsqd
_refine_ls_weighting_details 'calc w=1/[\s^2^(Fo^2^)+(0.0507P)^2^+53.5235P] where P=(Fo^2^+2Fc^2^)/3'
_refine_ls_weighting_scheme calc
_refine_ls_wR_factor_gt 0.2626
_refine_ls_wR_factor_ref 0.2899
_reflns_number_gt 1256
_reflns_number_total 1748
_reflns_threshold_expression >2sigma(I)
_cod_duplicate_entry 7104064
_cod_data_source_file b211916a.txt
_cod_data_source_block Compound_1
_cod_original_cell_volume 3060(16)
_cod_database_code 7113793

loop_
_symmetry_equiv_pos_as_xyz
'x, y, z'
'-x, -y, z'
'-x, y, -z'
'x, -y, -z'
'x+1/2, y+1/2, z+1/2'
'-x+1/2, -y+1/2, z+1/2'
'-x+1/2, y+1/2, -z+1/2'
'x+1/2, -y+1/2, -z+1/2'

loop_
_atom_site_label
_atom_site_type_symbol
_atom_site_fract_x
_atom_site_fract_y
_atom_site_fract_z
_atom_site_U_iso_or_equiv
_atom_site_adp_type
_atom_site_occupancy
_atom_site_symmetry_multiplicity
_atom_site_calc_flag
_atom_site_refinement_flags
Cu1 Cu 0.8784(3) 0.0000 0.0000 0.0529(10) Uani 1 2 d S
O1 O 1.0874(12) -0.1156(9) 0.0586(6) 0.055(4) Uani 1 1 d .
O2 O 0.8848(17) -0.0829(9) 0.0782(6) 0.068(4) Uani 1 1 d .
O3 O 0.6802(16) 0.0000 0.0000 0.088(6) Uani 1 2 d S
O4 O 0.847(2) -0.5492(10) 0.3429(7) 0.128(9) Uani 1 1 d .
H4A H 0.7806 -0.5520 0.3622 0.192 Uiso 1 1 calc R
C1 C 0.949(2) -0.4640(11) 0.2594(8) 0.068(8) Uani 1 1 d .
C2 C 0.848(3) -0.4717(14) 0.3003(11) 0.084(8) Uani 1 1 d .
C3 C 0.751(3) -0.405(2) 0.2964(14) 0.130(12) Uani 1 1 d .
H3B H 0.6811 -0.4145 0.3220 0.156 Uiso 1 1 calc R
C4 C 0.760(3) -0.3268(18) 0.2552(15) 0.118(11) Uani 1 1 d .
H4B H 0.6967 -0.2822 0.2546 0.142 Uiso 1 1 calc R
C5 C 0.868(2) -0.2327(14) 0.1710(9) 0.076(6) Uani 1 1 d .
H5A H 0.8044 -0.1887 0.1694 0.092 Uiso 1 1 calc R
C6 C 0.973(3) -0.2210(13) 0.1309(9) 0.067(8) Uani 1 1 d .
C7 C 1.0654(19) -0.2881(13) 0.1295(8) 0.057(5) Uani 1 1 d .
H7A H 1.1320 -0.2797 0.1011 0.068 Uiso 1 1 calc R
C8 C 1.0596(18) -0.3686(12) 0.1704(8) 0.056(6) Uani 1 1 d .
H8A H 1.1222 -0.4134 0.1692 0.067 Uiso 1 1 calc R
C9 C 0.9610(18) -0.3818(12) 0.2126(9) 0.053(6) Uani 1 1 d .
C10 C 0.862(2) -0.3138(13) 0.2142(9) 0.072(6) Uani 1 1 d .
C11 C 0.981(2) -0.1326(11) 0.0842(7) 0.037(4) Uani 1 1 d .
C12 C 1.242(10) -1.067(10) 0.474(9) 0.42(12) Uiso 0.50 1 d PD
O5 O 1.323(13) -1.0000 0.5000 0.58(6) Uiso 1 2 d SD
O6 O 1.017(10) -0.628(5) 0.444(3) 0.26(3) Uiso 0.50 1 d P
O7 O 1.027(14) -0.750(7) 0.391(5) 0.40(6) Uiso 0.50 1 d P

loop_
_atom_site_aniso_label
_atom_site_aniso_U_11
_atom_site_aniso_U_22
_atom_site_aniso_U_33
_atom_site_aniso_U_23
_atom_site_aniso_U_13
_atom_site_aniso_U_12
Cu1 0.079(2) 0.0496(16) 0.0306(15) 0.000(2) 0.000 0.000
O1 0.053(10) 0.057(8) 0.055(8) 0.018(6) 0.006(7) 0.001(7)
O2 0.106(12) 0.061(8) 0.037(7) 0.026(6) 0.006(9) 0.013(10)
O3 0.102(14) 0.091(13) 0.070(11) 0.003(18) 0.000 0.000
O4 0.25(3) 0.057(9) 0.073(10) 0.020(8) 0.070(14) 0.013(12)
C1 0.14(2) 0.034(10) 0.028(9) -0.009(7) 0.006(11) -0.008(10)
C2 0.13(2) 0.060(17) 0.060(14) 0.019(11) 0.036(15) 0.005(14)
C3 0.20(4) 0.10(2) 0.09(2) 0.025(19) 0.08(2) 0.01(2)
C4 0.17(3) 0.075(18) 0.11(2) 0.017(17) 0.09(2) 0.035(17)
C5 0.107(18) 0.071(14) 0.051(13) 0.007(10) 0.039(15) 0.010(14)
C6 0.12(2) 0.045(11) 0.039(10) -0.002(9) -0.012(14) 0.025(15)
C7 0.084(14) 0.048(12) 0.038(11) 0.010(9) 0.013(10) -0.023(11)
C8 0.089(15) 0.051(12) 0.027(10) -0.001(9) 0.009(10) -0.002(10)
C9 0.091(19) 0.035(9) 0.032(10) -0.007(8) 0.012(11) 0.000(10)
C10 0.115(19) 0.055(13) 0.047(12) 0.002(10) 0.028(14) -0.013(14)
C11 0.052(14) 0.031(8) 0.028(9) 0.003(7) -0.011(10) 0.005(11)

loop_
_atom_type_symbol
_atom_type_description
_atom_type_scat_dispersion_real
_atom_type_scat_dispersion_imag
_atom_type_scat_source
C C 0.0033 0.0016 'International Tables Vol C Tables 4.2.6.8 and 6.1.1.4'
H H 0.0000 0.0000 'International Tables Vol C Tables 4.2.6.8 and 6.1.1.4'
O O 0.0106 0.0060 'International Tables Vol C Tables 4.2.6.8 and 6.1.1.4'
Cu Cu 0.3201 1.2651 'International Tables Vol C Tables 4.2.6.8 and 6.1.1.4'

loop_
_geom_angle_atom_site_label_1
_geom_angle_atom_site_label_2
_geom_angle_atom_site_label_3
_geom_angle
_geom_angle_site_symmetry_1
_geom_angle_site_symmetry_3
O2 Cu1 O2 175.9(11) . 4
O2 Cu1 O1 90.5(6) . 2_755
O2 Cu1 O1 88.7(6) 4 2_755
O2 Cu1 O1 88.7(6) . 3_755
O2 Cu1 O1 90.5(6) 4 3_755
O1 Cu1 O1 158.8(8) 2_755 3_755
O2 Cu1 O3 92.1(6) . .
O2 Cu1 O3 92.1(6) 4 .
O1 Cu1 O3 100.6(4) 2_755 .
O1 Cu1 O3 100.6(4) 3_755 .
O2 Cu1 Cu1 87.9(6) . 2_755
O2 Cu1 Cu1 87.9(6) 4 2_755
O1 Cu1 Cu1 79.4(4) 2_755 2_755
O1 Cu1 Cu1 79.4(4) 3_755 2_755
O3 Cu1 Cu1 180.0 . 2_755
C11 O1 Cu1 122.7(11) . 2_755
C11 O2 Cu1 115.8(13) . .
C2 C1 C9 120.2(17) . .
C2 C1 C1 122.8(17) . 2_745
C9 C1 C1 117.0(18) . 2_745
C1 C2 O4 116(2) . .
C1 C2 C3 121.0(19) . .
O4 C2 C3 123(2) . .
C4 C3 C2 121(2) . .
C3 C4 C10 121(3) . .
C6 C5 C10 118(2) . .
C7 C6 C5 121.8(17) . .
C7 C6 C11 120(2) . .
C5 C6 C11 119(2) . .
C6 C7 C8 120.5(18) . .
C9 C8 C7 120.1(18) . .
C8 C9 C10 120.7(16) . .
C8 C9 C1 123.8(17) . .
C10 C9 C1 115.5(17) . .
C4 C10 C5 120(2) . .
C4 C10 C9 121.7(19) . .
C5 C10 C9 118.4(19) . .
O2 C11 O1 127.3(14) . .
O2 C11 C6 117(2) . .
O1 C11 C6 115.7(18) . .
C12 O5 C12 101(10) . 4_536

loop_
_geom_bond_atom_site_label_1
_geom_bond_atom_site_label_2
_geom_bond_distance
_geom_bond_site_symmetry_2
Cu1 O2 1.947(12) .
Cu1 O2 1.947(12) 4
Cu1 O1 2.035(13) 2_755
Cu1 O1 2.035(13) 3_755
Cu1 O3 2.165(19) .
Cu1 Cu1 2.656(10) 2_755
O1 C11 1.29(2) .
O1 Cu1 2.035(13) 2_755
O2 C11 1.27(2) .
O4 C2 1.38(2) .
C1 C2 1.38(3) .
C1 C9 1.49(2) .
C1 C1 1.51(4) 2_745
C2 C3 1.41(4) .
C3 C4 1.38(3) .
C4 C10 1.39(3) .
C5 C6 1.41(3) .
C5 C10 1.43(3) .
C6 C7 1.38(3) .
C6 C11 1.55(2) .
C7 C8 1.39(2) .
C8 C9 1.38(2) .
C9 C10 1.45(3) .
C12 O5 1.38(2) .
O5 C12 1.38(2) 4_536
